data_7151381
loop_
_publ_author_name
'Christensen, Christian A.'
'Bryce, Martin R.'
'Batsanov, Andrei S.'
'Becher, Jan'

_publ_section_title
;
 New strategies and building blocks for functionalised
 9,10-bis(1,3-dithiol-2-ylidene)-9,10-dihydroanthracene derivatives,
 including pyrrolo-annelated derivatives and \p-extended systems with
 intramolecular charge-transferThis paper is Molecular Saddles Part 10.
 For Part 9 see reference 5c.Electronic supplementary information (ESI)
 available: NOE spectra for compound 23. See
 http://www.rsc.org/suppdata/ob/b2/b211153p/
;
_journal_issue 3
_journal_name_full 'Organic &amp;  Biomolecular Chemistry'
_journal_page_first 511
_journal_paper_doi 10.1039/b211153p
_journal_volume 1
_journal_year 2003
_chemical_formula_sum 'C30 H29 N S6'
_chemical_formula_weight 595.90
_chemical_melting_point 494.6(5)
_chemical_name_systematic
; 
9-{pyrrolo[3,4-d]-1,3-dithiol-2-ylidene}-10-{4,5-bis(butylsulfanyl)-
1,3-dithiol-2-ylidene}-9,10-dihydroanthracene  
;
_space_group_IT_number 2
_symmetry_cell_setting triclinic
_symmetry_space_group_name_Hall '-P 1'
_symmetry_space_group_name_H-M 'P -1'
_atom_sites_solution_hydrogens difmap
_atom_sites_solution_primary direct
_atom_sites_solution_secondary difmap
_audit_creation_method SHELXL-97
_cell_angle_alpha 99.64(1)
_cell_angle_beta 95.44(1)
_cell_angle_gamma 108.73(1)
_cell_formula_units_Z 2
_cell_length_a 9.226(1)
_cell_length_b 12.541(1)
_cell_length_c 12.760(2)
_cell_measurement_reflns_used 994
_cell_measurement_temperature 120(2)
_cell_measurement_theta_max 25.0
_cell_measurement_theta_min 12.0
_cell_volume 1360.9(3)
_computing_cell_refinement 'Bruker SMART'
_computing_data_collection 'Bruker SMART'
_computing_data_reduction 'Bruker SHELXTL'
_computing_molecular_graphics 'Bruker SHELXTL'
_computing_publication_material 'Bruker SHELXTL'
_computing_structure_refinement 'SHELXL-97 (Sheldrick, 1997)'
_computing_structure_solution 'SHELXS-97 (Sheldrick, 1990)'
_diffrn_ambient_temperature 120(2)
_diffrn_detector_area_resol_mean 8
_diffrn_measured_fraction_theta_full 0.976
_diffrn_measured_fraction_theta_max 0.976
_diffrn_measurement_device_type 'SMART 1K CCD area detector'
_diffrn_measurement_method '\w scans'
_diffrn_radiation_monochromator graphite
_diffrn_radiation_source 'fine-focus sealed tube'
_diffrn_radiation_type MoK\a
_diffrn_radiation_wavelength 0.71073
_diffrn_reflns_av_R_equivalents 0.0320
_diffrn_reflns_av_sigmaI/netI 0.0278
_diffrn_reflns_limit_h_max 12
_diffrn_reflns_limit_h_min -12
_diffrn_reflns_limit_k_max 17
_diffrn_reflns_limit_k_min -17
_diffrn_reflns_limit_l_max 17
_diffrn_reflns_limit_l_min -17
_diffrn_reflns_number 16870
_diffrn_reflns_theta_full 29.06
_diffrn_reflns_theta_max 29.06
_diffrn_reflns_theta_min 1.64
_diffrn_standards_decay_% 0
_exptl_absorpt_coefficient_mu 0.525
_exptl_absorpt_correction_T_max 0.9028
_exptl_absorpt_correction_T_min 0.7839
_exptl_absorpt_correction_type integration
_exptl_absorpt_process_details 'XPREP (SHELXTL)'
_exptl_crystal_colour amber
_exptl_crystal_density_diffrn 1.454
_exptl_crystal_density_meas ?
_exptl_crystal_density_method .
_exptl_crystal_description block
_exptl_crystal_F_000 624
_exptl_crystal_size_max 0.49
_exptl_crystal_size_mid 0.36
_exptl_crystal_size_min 0.20
_refine_diff_density_max 0.445
_refine_diff_density_min -0.314
_refine_diff_density_rms 0.063
_refine_ls_extinction_method none
_refine_ls_goodness_of_fit_ref 1.031
_refine_ls_hydrogen_treatment mixed
_refine_ls_matrix_type full
_refine_ls_number_parameters 432
_refine_ls_number_reflns 7114
_refine_ls_number_restraints 4
_refine_ls_restrained_S_all 1.031
_refine_ls_R_factor_all 0.0355
_refine_ls_R_factor_gt 0.0305
_refine_ls_shift/su_max 0.001
_refine_ls_shift/su_mean 0.000
_refine_ls_structure_factor_coef Fsqd
_refine_ls_weighting_details 'calc w=1/[\s^2^(Fo^2^)+(0.0468P)^2^+0.4770P] where P=(Fo^2^+2Fc^2^)/3'
_refine_ls_weighting_scheme calc
_refine_ls_wR_factor_gt 0.0812
_refine_ls_wR_factor_ref 0.0846
_reflns_number_gt 6268
_reflns_number_total 7114
_reflns_threshold_expression I>2\s(I)
_cod_data_source_file b211153p.txt
_cod_data_source_block (33)
_cod_depositor_comments
;
The following automatic conversions were performed:
'_symmetry_cell_setting' value 'Triclinic' changed to 'triclinic'
according to '/home/adriana/struct/CIF-dictionaries/cif_core.dic'
dictionary named 'cif_core.dic' version 2.4.1 from 2010-06-29.

Automatic conversion script
Id: cif_fix_enum 1555 2011-01-17 13:19:09Z saulius 

The following automatic conversions were performed:

'_chemical_melting_point' value '221--222\% C' was changed to
'494.6(5)' - it was converted from degrees Celsius(C) to Kelvins(K),
the average value was taken and precision was estimated.

Automatic conversion script
Id: cif_fix_values 1569 2011-02-09 13:29:24Z adriana 
;
_cod_original_cell_volume 1360.9(2)
_cod_original_sg_symbol_H-M P-1
_cod_database_code 7151381

loop_
_symmetry_equiv_pos_as_xyz
'x, y, z'
'-x, -y, -z'

loop_
_atom_site_label
_atom_site_type_symbol
_atom_site_fract_x
_atom_site_fract_y
_atom_site_fract_z
_atom_site_U_iso_or_equiv
_atom_site_adp_type
_atom_site_occupancy
_atom_site_symmetry_multiplicity
_atom_site_calc_flag
_atom_site_refinement_flags
_atom_site_disorder_assembly
_atom_site_disorder_group
S1 S 0.47516(4) 0.50781(3) 0.85912(3) 0.02301(8) Uani 1 1 d . . .
S2 S 0.21178(4) 0.55763(3) 0.95141(3) 0.02214(8) Uani 1 1 d . . .
S3 S 0.47304(4) 0.85141(3) 0.52063(2) 0.01853(8) Uani 1 1 d . . .
S4 S 0.22162(4) 0.91370(3) 0.60675(3) 0.01914(8) Uani 1 1 d . A .
S5 S 0.33813(4) 0.81890(3) 0.29028(3) 0.02331(8) Uani 1 1 d D . .
S6 S 0.04461(4) 0.89030(3) 0.38945(3) 0.02363(8) Uani 1 1 d . A .
N N 0.13658(18) 0.22540(11) 0.87137(11) 0.0335(3) Uani 1 1 d . . .
H1N H 0.084(3) 0.151(2) 0.8550(19) 0.054(7) Uiso 1 1 d . . .
C1 C 0.71958(16) 0.74469(12) 0.86554(11) 0.0210(3) Uani 1 1 d . . .
H1 H 0.722(2) 0.6992(15) 0.9164(14) 0.025(4) Uiso 1 1 d . . .
C2 C 0.85503(16) 0.79676(13) 0.82682(11) 0.0237(3) Uani 1 1 d . . .
H2 H 0.949(2) 0.7840(16) 0.8514(15) 0.029(5) Uiso 1 1 d . . .
C3 C 0.85402(16) 0.86637(13) 0.75298(11) 0.0234(3) Uani 1 1 d . . .
H3 H 0.947(2) 0.9049(16) 0.7249(14) 0.027(4) Uiso 1 1 d . . .
C4 C 0.71806(15) 0.88500(12) 0.71894(11) 0.0200(2) Uani 1 1 d . . .
H4 H 0.715(2) 0.9351(16) 0.6699(14) 0.027(4) Uiso 1 1 d . . .
C5 C 0.30394(15) 0.96844(11) 0.85611(11) 0.0195(2) Uani 1 1 d . . .
H5 H 0.307(2) 1.0189(15) 0.8089(14) 0.024(4) Uiso 1 1 d . . .
C6 C 0.24450(16) 0.98516(12) 0.95151(11) 0.0225(3) Uani 1 1 d . . .
H6 H 0.207(2) 1.0454(15) 0.9679(14) 0.024(4) Uiso 1 1 d . . .
C7 C 0.24545(16) 0.91378(12) 1.02350(11) 0.0224(3) Uani 1 1 d . . .
H7 H 0.211(2) 0.9258(15) 1.0878(15) 0.027(4) Uiso 1 1 d . . .
C8 C 0.30530(16) 0.82560(11) 1.00008(10) 0.0196(2) Uani 1 1 d . . .
H8 H 0.316(2) 0.7795(15) 1.0513(14) 0.021(4) Uiso 1 1 d . . .
C9 C 0.44021(15) 0.72005(11) 0.87996(10) 0.0166(2) Uani 1 1 d . . .
C10 C 0.44015(14) 0.86407(10) 0.73535(10) 0.0156(2) Uani 1 1 d . . .
C11 C 0.36426(14) 0.87990(11) 0.83104(10) 0.0159(2) Uani 1 1 d . . .
C12 C 0.36440(14) 0.80684(11) 0.90443(10) 0.0162(2) Uani 1 1 d . . .
C13 C 0.58237(15) 0.76365(11) 0.83274(10) 0.0169(2) Uani 1 1 d . . .
C14 C 0.58189(15) 0.83573(11) 0.75879(10) 0.0166(2) Uani 1 1 d . . .
C15 C 0.38435(15) 0.61089(11) 0.89623(10) 0.0181(2) Uani 1 1 d . . .
C16 C 0.31772(18) 0.39002(12) 0.86905(11) 0.0238(3) Uani 1 1 d . . .
C17 C 0.19236(17) 0.41320(12) 0.91129(11) 0.0231(3) Uani 1 1 d . . .
C18 C 0.2810(2) 0.27196(13) 0.84436(12) 0.0295(3) Uani 1 1 d . . .
H18 H 0.332(2) 0.2322(17) 0.8138(15) 0.029(5) Uiso 1 1 d . . .
C19 C 0.0798(2) 0.31001(13) 0.91144(13) 0.0297(3) Uani 1 1 d . . .
H19 H -0.012(3) 0.2956(18) 0.9280(17) 0.040(6) Uiso 1 1 d . . .
C20 C 0.38650(14) 0.87502(10) 0.63614(10) 0.0163(2) Uani 1 1 d . . .
C21 C 0.31850(15) 0.84735(11) 0.42642(10) 0.0184(2) Uani 1 1 d . A .
C22 C 0.20160(15) 0.87481(11) 0.46596(10) 0.0187(2) Uani 1 1 d . . .
C23A C 0.3140(3) 0.66683(14) 0.26955(13) 0.0245(4) Uani 0.911(4) 1 d PD A 1
H231 H 0.3210 0.6385 0.1938 0.032 Uiso 0.911(4) 1 d PR A 1
H232 H 0.3996 0.6577 0.3157 0.032 Uiso 0.911(4) 1 d PR A 1
C24A C 0.1606(2) 0.59479(14) 0.29618(13) 0.0257(4) Uani 0.911(4) 1 d PD A 1
H241 H 0.1565 0.6204 0.3731 0.033 Uiso 0.911(4) 1 d PR A 1
H242 H 0.0755 0.6080 0.2533 0.033 Uiso 0.911(4) 1 d PR A 1
C25A C 0.1355(2) 0.46592(15) 0.27312(14) 0.0302(4) Uani 0.911(4) 1 d PD A 1
H251 H 0.1272 0.4379 0.1949 0.039 Uiso 0.911(4) 1 d PR A 1
H252 H 0.2257 0.4530 0.3099 0.039 Uiso 0.911(4) 1 d PR A 1
C26A C -0.0113(3) 0.3979(2) 0.31138(17) 0.0343(5) Uani 0.911(4) 1 d PD A 1
H261 H -0.0049 0.4275 0.3882 0.052 Uiso 0.911(4) 1 d PR A 1
H262 H -0.0217 0.3165 0.2993 0.052 Uiso 0.911(4) 1 d PR A 1
H263 H -0.1015 0.4062 0.2714 0.052 Uiso 0.911(4) 1 d PR A 1
C23B C 0.388(2) 0.6860(13) 0.2811(15) 0.026(4) Uiso 0.089(4) 1 d PD A 2
H233 H 0.3923 0.6580 0.2045 0.034 Uiso 0.089(4) 1 calc PR A 2
H234 H 0.4948 0.7082 0.3208 0.034 Uiso 0.089(4) 1 calc PR A 2
C24B C 0.2864(17) 0.5854(13) 0.3214(13) 0.027(4) Uiso 0.089(4) 1 d PD A 2
H243 H 0.2753 0.6129 0.3964 0.035 Uiso 0.089(4) 1 d PR A 2
H244 H 0.3398 0.5286 0.3224 0.035 Uiso 0.089(4) 1 d PR A 2
C25B C 0.1264(17) 0.5248(17) 0.2564(14) 0.029(4) Uiso 0.089(4) 1 d PD A 2
H253 H 0.0761 0.5823 0.2484 0.038 Uiso 0.089(4) 1 d PR A 2
H254 H 0.1357 0.4882 0.1837 0.038 Uiso 0.089(4) 1 d PR A 2
C26B C 0.027(3) 0.4350(19) 0.3080(18) 0.027(5) Uiso 0.089(4) 1 d PD A 2
H26A H -0.0751 0.3979 0.2635 0.041 Uiso 0.089(4) 1 calc PR A 2
H26B H 0.0163 0.4711 0.3796 0.041 Uiso 0.089(4) 1 calc PR A 2
H26C H 0.0762 0.3771 0.3147 0.041 Uiso 0.089(4) 1 calc PR A 2
C27 C -0.12088(16) 0.80517(13) 0.44279(12) 0.0241(3) Uani 1 1 d . . .
H271 H -0.112(2) 0.8379(16) 0.5190(15) 0.027(4) Uiso 1 1 d . . .
H272 H -0.208(2) 0.8174(17) 0.4063(16) 0.033(5) Uiso 1 1 d . . .
C28 C -0.14636(17) 0.67752(13) 0.42061(12) 0.0262(3) Uani 1 1 d . A .
H281 H -0.059(2) 0.6651(16) 0.4554(15) 0.030(5) Uiso 1 1 d . . .
H282 H -0.150(2) 0.6493(15) 0.3424(15) 0.025(4) Uiso 1 1 d . . .
C29 C -0.29430(19) 0.60935(15) 0.45801(15) 0.0324(3) Uani 1 1 d . . .
H291 H -0.384(2) 0.6257(18) 0.4230(16) 0.041(5) Uiso 1 1 d . . .
H292 H -0.288(3) 0.6365(19) 0.5353(18) 0.046(6) Uiso 1 1 d . . .
C30 C -0.3251(2) 0.48024(16) 0.43428(17) 0.0383(4) Uani 1 1 d . A .
H301 H -0.339(3) 0.447(2) 0.360(2) 0.057(7) Uiso 1 1 d . . .
H302 H -0.419(3) 0.4367(19) 0.4583(18) 0.047(6) Uiso 1 1 d . . .
H303 H -0.237(3) 0.461(2) 0.4669(19) 0.055(6) Uiso 1 1 d . . .

loop_
_atom_site_aniso_label
_atom_site_aniso_U_11
_atom_site_aniso_U_22
_atom_site_aniso_U_33
_atom_site_aniso_U_23
_atom_site_aniso_U_13
_atom_site_aniso_U_12
S1 0.02923(18) 0.02090(16) 0.02416(17) 0.00780(13) 0.00705(13) 0.01337(14)
S2 0.02320(17) 0.01996(16) 0.02538(17) 0.00924(13) 0.00710(13) 0.00713(13)
S3 0.01955(15) 0.02231(15) 0.01569(14) 0.00568(12) 0.00404(11) 0.00863(12)
S4 0.01860(15) 0.02501(16) 0.01652(15) 0.00637(12) 0.00289(11) 0.01008(12)
S5 0.03188(19) 0.02410(16) 0.01550(15) 0.00623(12) 0.00481(12) 0.01036(14)
S6 0.01982(16) 0.02954(18) 0.02220(16) 0.01247(13) 0.00059(12) 0.00663(13)
N 0.0429(8) 0.0185(6) 0.0312(7) 0.0062(5) -0.0094(6) 0.0037(5)
C1 0.0227(6) 0.0243(6) 0.0178(6) 0.0054(5) 0.0012(5) 0.0107(5)
C2 0.0196(6) 0.0298(7) 0.0237(6) 0.0046(5) 0.0015(5) 0.0121(6)
C3 0.0185(6) 0.0300(7) 0.0225(6) 0.0066(5) 0.0059(5) 0.0081(5)
C4 0.0193(6) 0.0231(6) 0.0180(6) 0.0058(5) 0.0041(5) 0.0065(5)
C5 0.0205(6) 0.0165(6) 0.0205(6) 0.0036(5) 0.0015(5) 0.0058(5)
C6 0.0230(7) 0.0194(6) 0.0244(6) -0.0006(5) 0.0030(5) 0.0092(5)
C7 0.0230(6) 0.0234(6) 0.0175(6) -0.0011(5) 0.0055(5) 0.0054(5)
C8 0.0217(6) 0.0202(6) 0.0159(6) 0.0042(5) 0.0041(5) 0.0054(5)
C9 0.0187(6) 0.0187(6) 0.0131(5) 0.0042(4) 0.0016(4) 0.0074(5)
C10 0.0158(5) 0.0149(5) 0.0164(5) 0.0050(4) 0.0034(4) 0.0045(4)
C11 0.0145(5) 0.0159(5) 0.0150(5) 0.0020(4) 0.0007(4) 0.0034(4)
C12 0.0154(5) 0.0162(5) 0.0153(5) 0.0022(4) 0.0011(4) 0.0041(4)
C13 0.0186(6) 0.0179(6) 0.0148(5) 0.0028(4) 0.0022(4) 0.0072(5)
C14 0.0178(6) 0.0168(5) 0.0146(5) 0.0022(4) 0.0013(4) 0.0061(5)
C15 0.0205(6) 0.0200(6) 0.0157(5) 0.0054(5) 0.0029(5) 0.0088(5)
C16 0.0322(7) 0.0193(6) 0.0198(6) 0.0061(5) -0.0004(5) 0.0092(5)
C17 0.0274(7) 0.0194(6) 0.0211(6) 0.0076(5) -0.0026(5) 0.0061(5)
C18 0.0425(9) 0.0208(7) 0.0240(7) 0.0045(6) -0.0022(6) 0.0114(6)
C19 0.0296(8) 0.0246(7) 0.0308(8) 0.0116(6) -0.0052(6) 0.0038(6)
C20 0.0160(6) 0.0156(5) 0.0177(6) 0.0047(4) 0.0036(4) 0.0052(4)
C21 0.0216(6) 0.0181(6) 0.0151(5) 0.0058(5) 0.0014(5) 0.0054(5)
C22 0.0191(6) 0.0197(6) 0.0160(5) 0.0066(5) 0.0005(5) 0.0042(5)
C23A 0.0325(11) 0.0234(7) 0.0189(7) 0.0026(6) 0.0033(6) 0.0127(7)
C24A 0.0291(8) 0.0232(8) 0.0262(8) 0.0051(6) 0.0019(6) 0.0118(6)
C25A 0.0386(10) 0.0232(8) 0.0304(8) 0.0054(7) 0.0060(7) 0.0129(7)
C26A 0.0401(12) 0.0259(10) 0.0349(10) 0.0056(8) 0.0075(9) 0.0084(9)
C27 0.0189(6) 0.0303(7) 0.0236(7) 0.0092(6) 0.0035(5) 0.0072(5)
C28 0.0212(7) 0.0304(7) 0.0268(7) 0.0099(6) 0.0024(5) 0.0068(6)
C29 0.0223(7) 0.0342(8) 0.0408(9) 0.0146(7) 0.0066(6) 0.0059(6)
C30 0.0302(8) 0.0329(8) 0.0496(11) 0.0149(8) 0.0065(8) 0.0049(7)

loop_
_atom_type_symbol
_atom_type_description
_atom_type_scat_dispersion_real
_atom_type_scat_dispersion_imag
_atom_type_scat_source
C C 0.0033 0.0016 'International Tables Vol C Tables 4.2.6.8 and 6.1.1.4'
H H 0.0000 0.0000 'International Tables Vol C Tables 4.2.6.8 and 6.1.1.4'
N N 0.0061 0.0033 'International Tables Vol C Tables 4.2.6.8 and 6.1.1.4'
S S 0.1246 0.1234 'International Tables Vol C Tables 4.2.6.8 and 6.1.1.4'

loop_
_exptl_crystal_face_index_h
_exptl_crystal_face_index_k
_exptl_crystal_face_index_l
_exptl_crystal_face_perp_dist
0.00 0.00 -1.00 0.1000
0.00 0.00 1.00 0.1000
-1.00 0.00 0.00 0.1800
1.00 0.00 0.00 0.1800
0.00 1.00 0.00 0.1800
0.00 -1.00 0.00 0.1800
-1.00 1.00 0.00 0.2300
0.00 -1.00 -1.00 0.1400
0.00 1.00 1.00 0.1400
0.00 1.00 -1.00 0.2000
0.00 -1.00 1.00 0.2000
1.00 -1.00 0.00 0.2600

loop_
_geom_angle_atom_site_label_1
_geom_angle_atom_site_label_2
_geom_angle_atom_site_label_3
_geom_angle
_geom_angle_site_symmetry_1
_geom_angle_site_symmetry_3
_geom_angle_publ_flag
C16 S1 C15 94.86(7) . . ?
C17 S2 C15 94.83(7) . . ?
C21 S3 C20 96.38(6) . . ?
C22 S4 C20 96.63(6) . . ?
C21 S5 C23A 100.53(7) . . ?
C21 S5 C23B 101.0(6) . . ?
C23A S5 C23B 20.1(6) . . ?
C22 S6 C27 102.54(6) . . ?
C19 N C18 111.13(13) . . ?
C2 C1 C13 120.70(12) . . ?
C3 C2 C1 119.88(13) . . ?
C2 C3 C4 119.97(13) . . ?
C3 C4 C14 121.00(12) . . ?
C6 C5 C11 120.99(12) . . ?
C7 C6 C5 119.93(13) . . ?
C6 C7 C8 119.87(13) . . ?
C7 C8 C12 121.09(12) . . ?
C15 C9 C13 123.08(12) . . ?
C15 C9 C12 124.19(12) . . ?
C13 C9 C12 112.71(11) . . ?
C20 C10 C14 123.16(11) . . ?
C20 C10 C11 123.89(11) . . ?
C14 C10 C11 112.94(10) . . ?
C5 C11 C12 118.95(12) . . ?
C5 C11 C10 123.20(11) . . ?
C12 C11 C10 117.67(11) . . ?
C8 C12 C11 119.17(12) . . ?
C8 C12 C9 122.93(11) . . ?
C11 C12 C9 117.68(11) . . ?
C1 C13 C14 119.40(12) . . ?
C1 C13 C9 122.59(11) . . ?
C14 C13 C9 117.77(11) . . ?
C4 C14 C13 119.02(12) . . ?
C4 C14 C10 122.93(11) . . ?
C13 C14 C10 117.79(11) . . ?
C9 C15 S1 122.29(10) . . ?
C9 C15 S2 123.15(10) . . ?
S1 C15 S2 114.52(7) . . ?
C18 C16 C17 107.77(14) . . ?
C18 C16 S1 135.09(13) . . ?
C17 C16 S1 117.15(11) . . ?
C19 C17 C16 108.38(14) . . ?
C19 C17 S2 134.82(13) . . ?
C16 C17 S2 116.80(11) . . ?
N C18 C16 106.40(15) . . ?
N C19 C17 106.31(15) . . ?
C10 C20 S4 124.20(10) . . ?
C10 C20 S3 124.03(10) . . ?
S4 C20 S3 111.77(7) . . ?
C22 C21 S5 126.14(10) . . ?
C22 C21 S3 116.90(10) . . ?
S5 C21 S3 116.76(8) . . ?
C21 C22 S6 125.55(10) . . ?
C21 C22 S4 116.40(10) . . ?
S6 C22 S4 117.64(8) . . ?
C24A C23A S5 112.51(12) . . ?
C23A C24A C25A 112.83(14) . . ?
C26A C25A C24A 111.26(15) . . ?
C24B C23B S5 119.3(13) . . ?
C25B C24B C23B 115.4(14) . . ?
C26B C25B C24B 112.0(15) . . ?
C28 C27 S6 113.84(10) . . ?
C27 C28 C29 111.56(13) . . ?
C30 C29 C28 112.76(15) . . ?

loop_
_geom_bond_atom_site_label_1
_geom_bond_atom_site_label_2
_geom_bond_distance
_geom_bond_site_symmetry_2
_geom_bond_publ_flag
S1 C16 1.7400(15) . ?
S1 C15 1.7785(13) . ?
S2 C17 1.7431(14) . ?
S2 C15 1.7787(14) . ?
S3 C21 1.7574(13) . ?
S3 C20 1.7681(13) . ?
S4 C22 1.7564(13) . ?
S4 C20 1.7654(13) . ?
S5 C21 1.7526(13) . ?
S5 C23A 1.8176(16) . ?
S5 C23B 1.857(14) . ?
S6 C22 1.7507(13) . ?
S6 C27 1.8242(15) . ?
N C19 1.374(2) . ?
N C18 1.375(2) . ?
C1 C2 1.390(2) . ?
C1 C13 1.4002(18) . ?
C2 C3 1.389(2) . ?
C3 C4 1.3912(19) . ?
C4 C14 1.3952(18) . ?
C5 C6 1.3934(19) . ?
C5 C11 1.3989(18) . ?
C6 C7 1.387(2) . ?
C7 C8 1.3892(19) . ?
C8 C12 1.3980(18) . ?
C9 C15 1.3584(18) . ?
C9 C13 1.4771(18) . ?
C9 C12 1.4792(17) . ?
C10 C20 1.3600(17) . ?
C10 C14 1.4785(17) . ?
C10 C11 1.4801(17) . ?
C11 C12 1.4157(17) . ?
C13 C14 1.4124(17) . ?
C16 C18 1.381(2) . ?
C16 C17 1.412(2) . ?
C17 C19 1.375(2) . ?
C21 C22 1.3490(19) . ?
C23A C24A 1.519(3) . ?
C24A C25A 1.530(2) . ?
C25A C26A 1.525(3) . ?
C23B C24B 1.514(16) . ?
C24B C25B 1.511(16) . ?
C25B C26B 1.497(17) . ?
C27 C28 1.514(2) . ?
C28 C29 1.527(2) . ?
C29 C30 1.523(2) . ?

loop_
_geom_torsion_atom_site_label_1
_geom_torsion_atom_site_label_2
_geom_torsion_atom_site_label_3
_geom_torsion_atom_site_label_4
_geom_torsion
_geom_torsion_site_symmetry_1
_geom_torsion_site_symmetry_2
_geom_torsion_site_symmetry_3
_geom_torsion_site_symmetry_4
_geom_torsion_publ_flag
C26A C25A C24A C23A 174.22(15) . . . . ?
C25A C24A C23A S5 176.87(11) . . . . ?
C24A C23A S5 C21 57.43(13) . . . . ?
C23A S5 C21 C22 -113.02(14) . . . . ?
S5 C21 C22 S6 -1.08(19) . . . . ?
C21 C22 S6 C27 131.87(13) . . . . ?
C22 S6 C27 C28 -65.80(12) . . . . ?
S6 C27 C28 C29 -174.89(11) . . . . ?
C27 C28 C29 C30 178.61(14) . . . . ?
